data_4102668
loop_
_publ_author_name
'Hirokazu Nishimaki'
'Takayuki Ishida'

_publ_contact_author_address
;
    Department of Applied Physics and Chemistry, The University of
    Electro-Communications, Chofu, Tokyo 182-8585, Japan
;
_publ_contact_author_email ' ishi@pc.uec.ac.jp '
_publ_contact_author_fax ' +81-424-43-5501 '
_publ_contact_author_name ' Takayuki Ishida'
_publ_contact_author_phone ' +81-424-43-5490 '
_publ_section_title
;
 Organic Two-Step Spin-Transition-Like Behavior in a Linear S = 1 Array:
 3'-Methylbiphenyl-3,5-diyl Bis(tert-butylnitroxide) and Related Compounds
;
_journal_name_full 'Journal of the American Chemical Society'
_journal_page_first 9598
_journal_page_last 9599
_journal_paper_doi 10.1021/ja102890g
_journal_volume 132
_journal_year 2010
_chemical_formula_moiety 'C21 H28 N2 O2 '
_chemical_formula_sum 'C21 H28 N2 O2'
_chemical_formula_weight 340.45
_chemical_melting_point 352
_space_group_IT_number 2
_symmetry_cell_setting triclinic
_symmetry_Int_Tables_number 2
_symmetry_space_group_name_Hall '-P 1'
_symmetry_space_group_name_H-M 'P -1'
_cell_angle_alpha 109.610(2)
_cell_angle_beta 93.870(3)
_cell_angle_gamma 114.433(5)
_cell_formula_units_Z 2
_cell_length_a 9.4350(2)
_cell_length_b 10.4957(3)
_cell_length_c 11.8671(6)
_cell_measurement_reflns_used 6083
_cell_measurement_temperature 296.
_cell_measurement_theta_max 25.0
_cell_measurement_theta_min 1.9
_cell_volume 978.27(8)
_computing_cell_refinement PROCESS-AUTO
_computing_data_collection PROCESS-AUTO
_computing_data_reduction CrystalStructure
_computing_publication_material 'CrystalStructure 3.8'
_computing_structure_refinement CRYSTALS
_computing_structure_solution SIR92
_diffrn_ambient_temperature 296.
_diffrn_detector_area_resol_mean 10.00
_diffrn_measured_fraction_theta_full 0.992
_diffrn_measured_fraction_theta_max 0.992
_diffrn_measurement_device_type 'Rigaku RAXIS-RAPID'
_diffrn_measurement_method \w
_diffrn_radiation_type 'Mo K\a'
_diffrn_radiation_wavelength 0.71069
_diffrn_reflns_av_R_equivalents 0.083
_diffrn_reflns_limit_h_max 11
_diffrn_reflns_limit_h_min -12
_diffrn_reflns_limit_k_max 13
_diffrn_reflns_limit_k_min -13
_diffrn_reflns_limit_l_max 15
_diffrn_reflns_limit_l_min -15
_diffrn_reflns_number 14446
_diffrn_reflns_theta_full 27.48
_diffrn_reflns_theta_max 27.48
_exptl_absorpt_coefficient_mu 0.074
_exptl_absorpt_correction_T_max 0.993
_exptl_absorpt_correction_T_min 0.986
_exptl_absorpt_correction_type numerical
_exptl_absorpt_process_details
;
    Higashi, T. (1999). Program for Absorption Correction.
    Rigaku Corporation, Tokyo, Japan.
;
_exptl_crystal_colour red
_exptl_crystal_density_diffrn 1.156
_exptl_crystal_density_method 'not measured'
_exptl_crystal_description platelet
_exptl_crystal_F_000 368.00
_exptl_crystal_size_max 0.27
_exptl_crystal_size_mid 0.13
_exptl_crystal_size_min 0.10
_refine_diff_density_max 0.57
_refine_diff_density_min -0.52
_refine_ls_extinction_method none
_refine_ls_goodness_of_fit_ref 1.038
_refine_ls_hydrogen_treatment mixed
_refine_ls_number_parameters 349
_refine_ls_number_reflns 4470
_refine_ls_R_factor_gt 0.0619
_refine_ls_shift/su_max 0.0002
_refine_ls_structure_factor_coef F
_refine_ls_weighting_details 'w = 1/[0.0020Fo^2^ + 1.0000\s(Fo^2^)]'
_refine_ls_weighting_scheme calc
_refine_ls_wR_factor_ref 0.1032
_reflns_number_gt 2096
_reflns_number_total 4470
_reflns_threshold_expression F^2^>2.0\s(F^2^)
_cod_data_source_file ja102890g_si_004_3.cif
_cod_data_source_block '_High_Temp_phase_3MeBPBN'
_cod_original_formula_sum 'C21 H28 N2 O2 '
_cod_database_code 4102668

loop_
_symmetry_equiv_pos_site_id
_symmetry_equiv_pos_as_xyz
1 +X,+Y,+Z
2 -X,-Y,-Z

loop_
_atom_site_label
_atom_site_type_symbol
_atom_site_fract_x
_atom_site_fract_y
_atom_site_fract_z
_atom_site_U_iso_or_equiv
_atom_site_adp_type
_atom_site_occupancy
_atom_site_symmetry_multiplicity
_atom_site_calc_flag
_atom_site_refinement_flags
O(1) O -0.2200(3) 0.3098(3) 0.4005(2) 0.0742(9) Uani 1.00 1 d .
O(2) O -0.1447(2) -0.0415(2) 0.02885(17) 0.0411(5) Uani 1.00 1 d .
N(1) N -0.1551(3) 0.4154(2) 0.3609(2) 0.0428(7) Uani 1.00 1 d .
N(2) N -0.0926(2) 0.0716(2) -0.0043(2) 0.0346(6) Uani 1.00 1 d .
C(1) C -0.0583(3) 0.3918(3) 0.2742(2) 0.0362(7) Uani 1.00 1 d .
C(2) C -0.1184(3) 0.2465(3) 0.1810(2) 0.0368(8) Uani 1.00 1 d .
C(3) C -0.0292(3) 0.2225(3) 0.0940(2) 0.0349(7) Uani 1.00 1 d .
C(4) C 0.1182(3) 0.3399(3) 0.1026(2) 0.0368(8) Uani 1.00 1 d .
C(5) C 0.1806(3) 0.4855(3) 0.1981(2) 0.0347(7) Uani 1.00 1 d .
C(6) C 0.0886(3) 0.5094(3) 0.2836(2) 0.0372(7) Uani 1.00 1 d .
C(7) C 0.3406(3) 0.6105(3) 0.2091(2) 0.0373(8) Uani 1.00 1 d .
C(8) C 0.3988(3) 0.6143(3) 0.1034(3) 0.0449(9) Uani 1.00 1 d .
C(9) C 0.5479(4) 0.7322(4) 0.1146(3) 0.0519(10) Uani 1.00 1 d .
C(10) C 0.6392(4) 0.8467(4) 0.2288(3) 0.0545(11) Uani 1.00 1 d .
C(11) C 0.5852(3) 0.8454(3) 0.3352(3) 0.0471(9) Uani 1.00 1 d .
C(12) C 0.4365(3) 0.7272(3) 0.3236(3) 0.0430(9) Uani 1.00 1 d .
C(13) C -0.2319(3) 0.5172(3) 0.3669(2) 0.0415(8) Uani 1.00 1 d .
C(14) C -0.1005(9) 0.6851(8) 0.4315(11) 0.073(3) Uani 0.54 1 d P
C(15) C -0.3512(12) 0.4933(13) 0.4453(10) 0.074(3) Uani 0.54 1 d P
C(16) C -0.3052(15) 0.4844(14) 0.2365(7) 0.081(3) Uani 0.54 1 d P
C(17) C -0.1811(3) 0.0422(3) -0.1297(2) 0.0454(8) Uani 1.00 1 d .
C(18) C -0.0872(7) 0.1737(5) -0.1671(4) 0.0781(16) Uani 1.00 1 d .
C(19) C -0.3473(5) 0.0267(6) -0.1194(4) 0.0746(15) Uani 1.00 1 d .
C(20) C -0.1962(5) -0.1052(4) -0.2236(3) 0.0599(12) Uani 1.00 1 d .
C(21) C 0.6868(5) 0.9701(5) 0.4595(5) 0.0756(14) Uani 1.00 1 d .
C(22) C -0.240(2) 0.587(2) 0.5017(10) 0.108(6) Uani 0.46 1 d P
C(23) C -0.3968(16) 0.4042(16) 0.2774(19) 0.152(6) Uani 0.46 1 d P
C(24) C -0.142(2) 0.6385(19) 0.322(2) 0.124(7) Uani 0.46 1 d P
H(1) H -0.217(3) 0.169(3) 0.178(2) 0.039(7) Uiso 1.00 1 d .
H(2) H 0.179(3) 0.313(3) 0.040(2) 0.053(8) Uiso 1.00 1 d .
H(3) H 0.128(3) 0.601(3) 0.345(2) 0.039(6) Uiso 1.00 1 d .
H(4) H 0.334(3) 0.526(3) 0.015(2) 0.058(9) Uiso 1.00 1 d .
H(5) H 0.586(3) 0.731(3) 0.031(2) 0.063(9) Uiso 1.00 1 d .
H(6) H 0.732(3) 0.929(3) 0.242(2) 0.048(9) Uiso 1.00 1 d .
H(7) H 0.406(3) 0.716(3) 0.393(3) 0.061(10) Uiso 1.00 1 d .
H(8) H -0.0983 0.7141 0.5168 0.092 Uiso 0.54 1 c R
H(9) H -0.1241 0.7501 0.4028 0.092 Uiso 0.54 1 c R
H(10) H 0.0011 0.6939 0.4194 0.092 Uiso 0.54 1 c R
H(11) H -0.4515 0.4157 0.3910 0.107 Uiso 0.54 1 c R
H(12) H -0.3588 0.5846 0.4846 0.106 Uiso 0.54 1 c R
H(13) H -0.3233 0.4616 0.5058 0.107 Uiso 0.54 1 c R
H(14) H -0.2257 0.5527 0.2108 0.105 Uiso 0.54 1 c R
H(15) H -0.3960 0.5022 0.2352 0.105 Uiso 0.54 1 c R
H(16) H -0.3361 0.3822 0.1822 0.105 Uiso 0.54 1 c R
H(17) H -0.071(3) 0.264(4) -0.112(3) 0.078(9) Uiso 1.00 1 d .
H(18) H -0.152(4) 0.155(4) -0.235(3) 0.070(11) Uiso 1.00 1 d .
H(19) H 0.028(7) 0.189(7) -0.163(5) 0.15(2) Uiso 1.00 1 d .
H(20) H -0.411(5) -0.070(5) -0.103(3) 0.096(15) Uiso 1.00 1 d .
H(21) H -0.422(5) -0.007(4) -0.204(4) 0.097(13) Uiso 1.00 1 d .
H(22) H -0.337(4) 0.113(5) -0.066(3) 0.082(13) Uiso 1.00 1 d .
H(23) H -0.092(4) -0.094(4) -0.234(3) 0.076(12) Uiso 1.00 1 d .
H(24) H -0.259(4) -0.130(3) -0.302(3) 0.066(10) Uiso 1.00 1 d .
H(25) H -0.256(4) -0.189(4) -0.199(3) 0.084(13) Uiso 1.00 1 d .
H(26) H 0.796(7) 0.965(6) 0.466(5) 0.15(2) Uiso 1.00 1 d .
H(27) H 0.648(5) 0.947(5) 0.515(4) 0.11(2) Uiso 1.00 1 d .
H(28) H 0.720(5) 1.062(6) 0.460(4) 0.103(16) Uiso 1.00 1 d .
H(31) H -0.3415 0.5182 0.5054 0.147 Uiso 0.46 1 c R
H(30) H -0.2336 0.6851 0.5223 0.147 Uiso 0.46 1 c R
H(29) H -0.1579 0.5939 0.5583 0.146 Uiso 0.46 1 c R
H(34) H -0.3830 0.4074 0.1997 0.150 Uiso 0.46 1 c R
H(32) H -0.4750 0.4360 0.3011 0.150 Uiso 0.46 1 c R
H(33) H -0.4315 0.3029 0.2716 0.150 Uiso 0.46 1 c R
H(37) H -0.0723 0.7206 0.3971 0.158 Uiso 0.46 1 c R
H(35) H -0.2081 0.6688 0.2853 0.158 Uiso 0.46 1 c R
H(36) H -0.0801 0.6118 0.2677 0.158 Uiso 0.46 1 c R

loop_
_atom_site_aniso_label
_atom_site_aniso_U_11
_atom_site_aniso_U_22
_atom_site_aniso_U_33
_atom_site_aniso_U_12
_atom_site_aniso_U_13
_atom_site_aniso_U_23
O(1) 0.122(2) 0.0705(17) 0.0798(17) 0.0630(17) 0.0684(17) 0.0545(15)
O(2) 0.0456(11) 0.0296(11) 0.0478(12) 0.0142(9) 0.0205(9) 0.0175(9)
N(1) 0.0586(15) 0.0412(15) 0.0437(14) 0.0308(13) 0.0260(12) 0.0217(12)
N(2) 0.0412(12) 0.0262(12) 0.0367(13) 0.0164(10) 0.0138(10) 0.0112(10)
C(1) 0.0446(16) 0.0326(16) 0.0336(15) 0.0200(14) 0.0128(12) 0.0123(13)
C(2) 0.0382(16) 0.0330(16) 0.0424(16) 0.0166(14) 0.0152(13) 0.0175(13)
C(3) 0.0387(15) 0.0280(15) 0.0363(15) 0.0156(13) 0.0074(12) 0.0112(12)
C(4) 0.0429(16) 0.0335(16) 0.0374(15) 0.0217(14) 0.0139(13) 0.0123(13)
C(5) 0.0377(15) 0.0306(15) 0.0384(16) 0.0174(13) 0.0119(12) 0.0141(13)
C(6) 0.0441(16) 0.0262(15) 0.0321(15) 0.0148(13) 0.0084(13) 0.0033(13)
C(7) 0.0397(15) 0.0298(15) 0.0462(17) 0.0192(13) 0.0092(13) 0.0159(14)
C(8) 0.0462(17) 0.0429(18) 0.0492(19) 0.0225(16) 0.0147(15) 0.0196(16)
C(9) 0.0493(19) 0.047(2) 0.068(2) 0.0223(17) 0.0262(18) 0.0298(19)
C(10) 0.0350(18) 0.041(2) 0.092(2) 0.0157(17) 0.0149(19) 0.034(2)
C(11) 0.0400(16) 0.0330(17) 0.063(2) 0.0157(14) 0.0050(15) 0.0162(16)
C(12) 0.0460(18) 0.0342(17) 0.0472(19) 0.0191(15) 0.0092(15) 0.0143(15)
C(13) 0.0467(17) 0.0425(18) 0.0415(17) 0.0249(15) 0.0167(14) 0.0171(14)
C(14) 0.068(4) 0.045(4) 0.117(8) 0.039(3) 0.040(5) 0.027(4)
C(15) 0.078(6) 0.114(8) 0.074(7) 0.068(6) 0.050(5) 0.052(6)
C(16) 0.099(9) 0.098(9) 0.066(5) 0.071(7) 0.003(5) 0.028(5)
C(17) 0.0530(18) 0.0379(18) 0.0387(17) 0.0222(15) 0.0012(14) 0.0085(14)
C(18) 0.115(4) 0.058(2) 0.045(2) 0.027(2) -0.005(2) 0.023(2)
C(19) 0.064(2) 0.077(3) 0.075(3) 0.044(2) -0.004(2) 0.010(2)
C(20) 0.071(2) 0.057(2) 0.042(2) 0.033(2) -0.0025(19) 0.0062(18)
C(21) 0.062(2) 0.046(2) 0.082(3) 0.005(2) -0.007(2) 0.013(2)
C(22) 0.155(15) 0.144(13) 0.067(7) 0.130(12) 0.019(8) 0.016(7)
C(23) 0.073(9) 0.074(9) 0.25(2) 0.037(7) -0.052(10) 0.014(10)
C(24) 0.176(14) 0.135(12) 0.21(2) 0.139(12) 0.139(15) 0.135(14)

loop_
_atom_type_symbol
_atom_type_description
_atom_type_scat_dispersion_real
_atom_type_scat_dispersion_imag
_atom_type_scat_source
C C 0.003 0.002
;
International Tables for Crystallography
(1992, Vol. C, Tables 4.2.6.8 and 6.1.1.4)
;
H H 0.000 0.000
;
International Tables for Crystallography
(1992, Vol. C, Table 6.1.1.4)
;
O O 0.011 0.006
;
International Tables for Crystallography
(1992, Vol. C, Tables 4.2.6.8 and 6.1.1.4)
;
N N 0.006 0.003
;
International Tables for Crystallography
(1992, Vol. C, Tables 4.2.6.8 and 6.1.1.4)
;

loop_
_geom_angle_atom_site_label_1
_geom_angle_atom_site_label_2
_geom_angle_atom_site_label_3
_geom_angle
_geom_angle_publ_flag
O(1) N(1) C(1) 116.4(3) yes
O(1) N(1) C(13) 117.2(2) yes
C(1) N(1) C(13) 122.0(2) yes
O(2) N(2) C(3) 116.0(2) yes
O(2) N(2) C(17) 116.00(18) yes
C(3) N(2) C(17) 118.8(2) yes
N(1) C(1) C(2) 117.3(2) yes
N(1) C(1) C(6) 121.4(2) yes
C(2) C(1) C(6) 121.3(2) yes
C(1) C(2) C(3) 118.3(2) yes
N(2) C(3) C(2) 118.4(2) yes
N(2) C(3) C(4) 120.8(2) yes
C(2) C(3) C(4) 120.8(2) yes
C(3) C(4) C(5) 121.0(2) yes
C(4) C(5) C(6) 117.8(2) yes
C(4) C(5) C(7) 121.0(2) yes
C(6) C(5) C(7) 121.2(2) yes
C(1) C(6) C(5) 120.8(2) yes
C(5) C(7) C(8) 120.5(2) yes
C(5) C(7) C(12) 121.5(2) yes
C(8) C(7) C(12) 118.0(2) yes
C(7) C(8) C(9) 120.0(2) yes
C(8) C(9) C(10) 120.7(3) yes
C(9) C(10) C(11) 120.6(3) yes
C(10) C(11) C(12) 118.5(2) yes
C(10) C(11) C(21) 120.1(3) yes
C(12) C(11) C(21) 121.4(3) yes
C(7) C(12) C(11) 122.2(3) yes
N(1) C(13) C(14) 108.4(4) yes
N(1) C(13) C(15) 109.6(6) yes
N(1) C(13) C(16) 108.3(6) yes
N(1) C(13) C(22) 107.3(9) yes
N(1) C(13) C(23) 102.0(7) yes
N(1) C(13) C(24) 112.0(9) yes
C(14) C(13) C(15) 107.0(6) yes
C(14) C(13) C(16) 110.0(7) yes
C(15) C(13) C(16) 113.4(7) yes
N(2) C(17) C(18) 109.9(2) yes
N(2) C(17) C(19) 107.6(3) yes
N(2) C(17) C(20) 108.7(3) yes
C(18) C(17) C(19) 111.3(4) yes
C(18) C(17) C(20) 109.5(3) yes
C(19) C(17) C(20) 110.0(3) yes
C(1) C(2) H(1) 119.3(17) no
C(3) C(2) H(1) 122.5(17) no
C(3) C(4) H(2) 116.7(14) no
C(5) C(4) H(2) 122.3(14) no
C(1) C(6) H(3) 121.3(18) no
C(5) C(6) H(3) 117.9(18) no
C(7) C(8) H(4) 121.4(19) no
C(9) C(8) H(4) 118.5(19) no
C(8) C(9) H(5) 117.1(13) no
C(10) C(9) H(5) 122.2(13) no
C(9) C(10) H(6) 125(2) no
C(11) C(10) H(6) 114(2) no
C(7) C(12) H(7) 117.6(15) no
C(11) C(12) H(7) 119.6(16) no
C(13) C(14) H(8) 105.9 no
C(13) C(14) H(9) 111.7 no
C(13) C(14) H(10) 110.7 no
H(8) C(14) H(9) 109.5 no
H(8) C(14) H(10) 109.5 no
H(9) C(14) H(10) 109.5 no
C(13) C(15) H(11) 106.4 no
C(13) C(15) H(12) 110.2 no
C(13) C(15) H(13) 111.8 no
H(11) C(15) H(12) 109.5 no
H(11) C(15) H(13) 109.5 no
H(12) C(15) H(13) 109.5 no
C(13) C(16) H(14) 107.0 no
C(13) C(16) H(15) 109.8 no
C(13) C(16) H(16) 111.6 no
H(14) C(16) H(15) 109.5 no
H(14) C(16) H(16) 109.5 no
H(15) C(16) H(16) 109.5 no
C(17) C(18) H(17) 113(2) no
C(17) C(18) H(18) 105(2) no
C(17) C(18) H(19) 109(4) no
H(17) C(18) H(18) 106(4) no
H(17) C(18) H(19) 102(4) no
H(18) C(18) H(19) 123(4) no
C(17) C(19) H(20) 109(3) no
C(17) C(19) H(21) 113(2) no
C(17) C(19) H(22) 109(2) no
H(20) C(19) H(21) 98(3) no
H(20) C(19) H(22) 117(4) no
H(21) C(19) H(22) 111(4) no
C(17) C(20) H(23) 110(2) no
C(17) C(20) H(24) 110(2) no
C(17) C(20) H(25) 109(2) no
H(23) C(20) H(24) 108(3) no
H(23) C(20) H(25) 114(4) no
H(24) C(20) H(25) 106(3) no
C(11) C(21) H(26) 104(2) no
C(11) C(21) H(27) 110(2) no
C(11) C(21) H(28) 113(2) no
H(26) C(21) H(27) 106(6) no
H(26) C(21) H(28) 100(5) no
H(27) C(21) H(28) 122(5) no
C(13) C(22) H(31) 104.3 no
C(13) C(22) H(30) 111.6 no
C(13) C(22) H(29) 112.4 no
H(31) C(22) H(30) 109.5 no
H(31) C(22) H(29) 109.5 no
H(30) C(22) H(29) 109.5 no
C(13) C(23) H(34) 105.0 no
C(13) C(23) H(32) 110.6 no
C(13) C(23) H(33) 112.6 no
H(34) C(23) H(32) 109.5 no
H(34) C(23) H(33) 109.5 no
H(32) C(23) H(33) 109.5 no
C(13) C(24) H(37) 101.4 no
C(13) C(24) H(35) 113.6 no
C(13) C(24) H(36) 113.1 no
H(37) C(24) H(35) 109.5 no
H(37) C(24) H(36) 109.5 no
H(35) C(24) H(36) 109.5 no

loop_
_geom_bond_atom_site_label_1
_geom_bond_atom_site_label_2
_geom_bond_distance
_geom_bond_publ_flag
O(1) N(1) 1.285(4) yes
O(2) N(2) 1.290(3) yes
N(1) C(1) 1.448(4) yes
N(1) C(13) 1.507(5) yes
N(2) C(3) 1.452(3) yes
N(2) C(17) 1.522(4) yes
C(1) C(2) 1.392(3) yes
C(1) C(6) 1.388(3) yes
C(2) C(3) 1.398(4) yes
C(3) C(4) 1.394(3) yes
C(4) C(5) 1.403(3) yes
C(5) C(6) 1.406(4) yes
C(5) C(7) 1.496(3) yes
C(7) C(8) 1.408(5) yes
C(7) C(12) 1.402(3) yes
C(8) C(9) 1.397(4) yes
C(9) C(10) 1.384(4) yes
C(10) C(11) 1.395(5) yes
C(11) C(12) 1.395(4) yes
C(11) C(21) 1.511(5) yes
C(13) C(14) 1.545(6) yes
C(13) C(15) 1.503(12) yes
C(13) C(16) 1.514(10) yes
C(13) C(22) 1.540(13) yes
C(13) C(23) 1.536(13) yes
C(13) C(24) 1.50(2) yes
C(17) C(18) 1.529(6) yes
C(17) C(19) 1.527(6) yes
C(17) C(20) 1.514(5) yes
C(2) H(1) 0.94(2) no
C(4) H(2) 1.01(3) no
C(6) H(3) 0.89(2) no
C(8) H(4) 1.06(2) no
C(9) H(5) 1.07(3) no
C(10) H(6) 0.89(3) no
C(12) H(7) 0.91(3) no
C(14) H(8) 0.950 no
C(14) H(9) 0.950 no
C(14) H(10) 0.950 no
C(15) H(11) 0.950 no
C(15) H(12) 0.950 no
C(15) H(13) 0.950 no
C(16) H(14) 0.950 no
C(16) H(15) 0.950 no
C(16) H(16) 0.950 no
C(18) H(17) 0.89(3) no
C(18) H(18) 0.90(4) no
C(18) H(19) 1.03(7) no
C(19) H(20) 1.04(5) no
C(19) H(21) 1.04(4) no
C(19) H(22) 0.87(4) no
C(20) H(23) 0.96(4) no
C(20) H(24) 0.95(4) no
C(20) H(25) 0.98(4) no
C(21) H(26) 1.05(7) no
C(21) H(27) 0.83(5) no
C(21) H(28) 0.88(6) no
C(22) H(31) 0.950 no
C(22) H(30) 0.950 no
C(22) H(29) 0.950 no
C(23) H(34) 0.950 no
C(23) H(32) 0.950 no
C(23) H(33) 0.950 no
C(24) H(37) 0.950 no
C(24) H(35) 0.950 no
C(24) H(36) 0.950 no

loop_
_geom_contact_atom_site_label_1
_geom_contact_atom_site_label_2
_geom_contact_distance
_geom_contact_site_symmetry_2
O(1) C(6) 3.441(3) 2_566
O(1) C(14) 3.478(11) 2_566
O(2) O(2) 2.715(2) 2_555
O(2) N(2) 2.410(3) 2_555
O(2) C(3) 3.077(4) 2_555
O(2) C(4) 3.118(4) 2_555
O(2) C(9) 3.378(4) 1_445
O(2) C(10) 3.422(5) 1_445
O(2) C(17) 3.226(4) 2_555
O(2) C(18) 3.600(7) 2_555
O(2) C(20) 3.251(4) 2_555
N(2) O(2) 2.410(3) 2_555
N(2) N(2) 2.752(4) 2_555
N(2) C(3) 3.588(4) 2_555
N(2) C(20) 3.526(5) 2_555
C(3) O(2) 3.077(4) 2_555
C(3) N(2) 3.588(4) 2_555
C(3) C(20) 3.376(7) 2_555
C(4) O(2) 3.118(4) 2_555
C(4) C(20) 3.522(7) 2_555
C(6) O(1) 3.441(3) 2_566
C(6) C(22) 3.46(2) 2_566
C(9) O(2) 3.378(4) 1_665
C(10) O(2) 3.422(5) 1_665
C(14) O(1) 3.478(11) 2_566
C(15) C(15) 3.208(18) 2_466
C(17) O(2) 3.226(4) 2_555
C(18) O(2) 3.600(7) 2_555
C(18) C(24) 3.38(2) 2_565
C(20) O(2) 3.251(4) 2_555
C(20) N(2) 3.526(5) 2_555
C(20) C(3) 3.376(7) 2_555
C(20) C(4) 3.522(7) 2_555
C(20) C(22) 3.590(16) 1_544
C(22) C(6) 3.46(2) 2_566
C(22) C(20) 3.590(16) 1_566
C(24) C(18) 3.38(2) 2_565
O(1) H(3) 2.80(2) 2_566
O(1) H(7) 3.13(3) 2_566
O(1) H(8) 3.230 2_566
O(1) H(10) 2.891 2_566
O(1) H(21) 3.47(3) 2_455
O(1) H(28) 2.76(6) 1_445
O(1) H(29) 3.229 2_566
O(2) H(2) 2.55(3) 2_555
O(2) H(5) 2.68(3) 1_445
O(2) H(6) 2.91(3) 1_445
O(2) H(19) 3.00(8) 2_555
O(2) H(23) 2.69(3) 2_555
O(2) H(25) 3.51(3) 2_555
N(1) H(3) 3.55(3) 2_566
N(1) H(29) 3.093 2_566
N(2) H(23) 3.10(4) 2_555
N(2) H(25) 3.42(4) 2_555
C(1) H(8) 3.505 2_566
C(1) H(29) 2.671 2_566
C(2) H(6) 3.39(4) 1_445
C(2) H(23) 3.17(5) 2_555
C(2) H(29) 3.315 2_566
C(3) H(23) 2.90(5) 2_555
C(3) H(25) 3.09(5) 2_555
C(4) H(5) 3.52(3) 2_665
C(4) H(23) 3.37(5) 2_555
C(4) H(25) 2.87(5) 2_555
C(5) H(13) 3.451 2_566
C(5) H(17) 3.60(5) 2_565
C(5) H(25) 3.47(5) 2_555
C(5) H(29) 3.264 2_566
C(6) H(13) 3.070 2_566
C(6) H(18) 3.57(5) 2_565
C(6) H(31) 3.507 2_566
C(6) H(29) 2.628 2_566
C(7) H(15) 3.167 1_655
C(7) H(17) 3.59(4) 2_565
C(7) H(18) 3.53(5) 2_565
C(7) H(32) 3.361 1_655
C(8) H(4) 3.56(4) 2_665
C(8) H(5) 3.50(3) 2_665
C(8) H(14) 3.474 2_565
C(8) H(15) 3.208 1_655
C(8) H(16) 3.416 2_565
C(8) H(22) 3.31(5) 2_565
C(8) H(34) 3.516 2_565
C(9) H(2) 3.36(3) 2_665
C(9) H(4) 3.30(4) 2_665
C(9) H(15) 3.381 1_655
C(9) H(16) 3.474 2_565
C(9) H(21) 3.44(5) 2_565
C(9) H(22) 3.18(5) 2_565
C(9) H(34) 3.485 2_565
C(9) H(35) 3.375 1_655
C(10) H(1) 3.36(3) 1_665
C(10) H(9) 3.596 1_655
C(10) H(15) 3.519 1_655
C(10) H(19) 3.42(8) 2_665
C(10) H(21) 3.20(5) 2_565
C(10) H(22) 3.59(5) 2_565
C(10) H(35) 2.991 1_655
C(11) H(9) 3.417 1_655
C(11) H(15) 3.479 1_655
C(11) H(21) 3.36(6) 2_565
C(11) H(35) 3.162 1_655
C(12) H(13) 3.225 2_566
C(12) H(15) 3.290 1_655
C(12) H(32) 3.421 1_655
C(14) H(26) 3.37(8) 1_455
C(14) H(26) 3.32(5) 2_676
C(14) H(28) 3.28(4) 2_676
C(15) H(7) 3.29(4) 2_566
C(15) H(11) 2.978 2_466
C(15) H(12) 2.786 2_466
C(15) H(13) 3.355 2_466
C(15) H(31) 2.958 2_466
C(15) H(32) 3.531 2_466
C(16) H(4) 2.94(3) 2_565
C(16) H(5) 3.36(2) 2_565
C(18) H(14) 3.380 2_565
C(18) H(37) 3.486 2_565
C(18) H(35) 3.277 2_565
C(18) H(36) 2.846 2_565
C(19) H(33) 2.985 2_455
C(20) H(2) 3.60(4) 2_555
C(20) H(8) 3.443 1_544
C(20) H(11) 3.379 2_455
C(20) H(12) 3.539 1_544
C(20) H(30) 2.970 1_544
C(20) H(29) 3.520 1_544
C(20) H(32) 3.329 2_455
C(20) H(33) 3.142 2_455
C(21) H(9) 3.390 1_655
C(21) H(10) 3.257 2_676
C(21) H(18) 3.36(3) 1_666
C(21) H(24) 3.41(4) 1_666
C(21) H(37) 3.515 2_676
C(22) H(3) 3.49(4) 2_566
C(22) H(11) 3.252 2_466
C(22) H(12) 3.503 2_466
C(22) H(23) 3.39(3) 1_566
C(22) H(24) 3.19(4) 1_566
C(22) H(25) 3.60(4) 1_566
C(23) H(5) 3.49(3) 2_565
C(23) H(20) 3.04(4) 2_455
C(23) H(21) 3.54(4) 2_455
C(23) H(24) 3.44(3) 2_455
C(23) H(25) 2.96(3) 2_455
C(24) H(17) 3.46(4) 2_565
C(24) H(18) 3.22(4) 2_565
C(24) H(19) 2.99(8) 2_565
C(24) H(26) 3.59(7) 1_455
H(1) C(10) 3.36(3) 1_445
H(1) H(6) 2.73(5) 1_445
H(1) H(20) 3.18(5) 2_455
H(1) H(21) 3.21(5) 2_455
H(1) H(23) 3.39(6) 2_555
H(2) O(2) 2.55(3) 2_555
H(2) C(9) 3.36(3) 2_665
H(2) C(20) 3.60(4) 2_555
H(2) H(5) 2.58(5) 2_665
H(2) H(25) 2.83(6) 2_555
H(3) O(1) 2.80(2) 2_566
H(3) N(1) 3.55(3) 2_566
H(3) C(22) 3.49(4) 2_566
H(3) H(13) 2.883 2_566
H(3) H(17) 3.60(5) 2_565
H(3) H(18) 3.17(6) 2_565
H(3) H(28) 3.13(5) 2_676
H(3) H(31) 3.446 2_566
H(3) H(29) 2.758 2_566
H(4) C(8) 3.56(4) 2_665
H(4) C(9) 3.30(4) 2_665
H(4) C(16) 2.94(3) 2_565
H(4) H(4) 3.41(5) 2_665
H(4) H(5) 2.98(6) 2_665
H(4) H(14) 2.517 2_565
H(4) H(15) 3.001 2_565
H(4) H(16) 2.809 2_565
H(4) H(34) 2.873 2_565
H(4) H(35) 3.286 2_565
H(4) H(36) 3.443 2_565
H(5) O(2) 2.68(3) 1_665
H(5) C(4) 3.52(3) 2_665
H(5) C(8) 3.50(3) 2_665
H(5) C(16) 3.36(2) 2_565
H(5) C(23) 3.49(3) 2_565
H(5) H(2) 2.58(5) 2_665
H(5) H(4) 2.98(6) 2_665
H(5) H(15) 3.100 2_565
H(5) H(16) 2.872 2_565
H(5) H(19) 3.50(8) 2_665
H(5) H(20) 3.02(7) 1_665
H(5) H(22) 3.36(7) 2_565
H(5) H(25) 3.38(5) 1_665
H(5) H(34) 2.759 2_565
H(6) O(2) 2.91(3) 1_665
H(6) C(2) 3.39(4) 1_665
H(6) H(1) 2.73(5) 1_665
H(6) H(19) 3.06(9) 2_665
H(6) H(21) 3.39(7) 2_565
H(6) H(23) 3.13(5) 2_665
H(6) H(35) 3.197 1_655
H(7) O(1) 3.13(3) 2_566
H(7) C(15) 3.29(4) 2_566
H(7) H(11) 3.380 2_566
H(7) H(12) 3.354 1_655
H(7) H(13) 2.445 2_566
H(7) H(27) 3.59(7) 2_676
H(7) H(28) 3.12(7) 2_676
H(7) H(31) 2.957 2_566
H(7) H(29) 3.400 2_566
H(7) H(32) 3.442 1_655
H(8) O(1) 3.230 2_566
H(8) C(1) 3.505 2_566
H(8) C(20) 3.443 1_566
H(8) H(23) 2.949 1_566
H(8) H(24) 3.120 1_566
H(8) H(26) 3.386 1_455
H(8) H(26) 3.317 2_676
H(8) H(28) 3.289 2_676
H(9) C(10) 3.596 1_455
H(9) C(11) 3.417 1_455
H(9) C(21) 3.390 1_455
H(9) H(18) 3.409 2_565
H(9) H(19) 3.224 2_565
H(9) H(26) 2.562 1_455
H(9) H(26) 3.082 2_676
H(9) H(27) 3.587 1_455
H(9) H(28) 3.442 2_676
H(10) O(1) 2.891 2_566
H(10) C(21) 3.257 2_676
H(10) H(18) 3.192 2_565
H(10) H(26) 3.005 2_676
H(10) H(28) 2.641 2_676
H(11) C(15) 2.978 2_466
H(11) C(20) 3.379 2_455
H(11) C(22) 3.252 2_466
H(11) H(7) 3.380 2_566
H(11) H(11) 3.042 2_466
H(11) H(12) 2.396 2_466
H(11) H(13) 3.039 2_466
H(11) H(24) 2.877 2_455
H(11) H(25) 2.926 2_455
H(11) H(31) 2.584 2_466
H(11) H(30) 3.090 2_466
H(12) C(15) 2.786 2_466
H(12) C(20) 3.539 1_566
H(12) C(22) 3.503 2_466
H(12) H(7) 3.354 1_455
H(12) H(11) 2.396 2_466
H(12) H(12) 2.654 2_466
H(12) H(13) 2.851 2_466
H(12) H(24) 2.921 1_566
H(12) H(25) 3.507 1_566
H(12) H(31) 2.604 2_466
H(12) H(32) 3.098 2_466
H(13) C(5) 3.451 2_566
H(13) C(6) 3.070 2_566
H(13) C(12) 3.225 2_566
H(13) C(15) 3.355 2_466
H(13) H(3) 2.883 2_566
H(13) H(7) 2.445 2_566
H(13) H(11) 3.039 2_466
H(13) H(12) 2.851 2_466
H(13) H(31) 3.253 2_466
H(13) H(32) 3.265 2_466
H(14) C(8) 3.474 2_565
H(14) C(18) 3.380 2_565
H(14) H(4) 2.517 2_565
H(14) H(17) 3.228 2_565
H(14) H(18) 3.525 2_565
H(14) H(19) 2.848 2_565
H(15) C(7) 3.167 1_455
H(15) C(8) 3.208 1_455
H(15) C(9) 3.381 1_455
H(15) C(10) 3.519 1_455
H(15) C(11) 3.479 1_455
H(15) C(12) 3.290 1_455
H(15) H(4) 3.001 2_565
H(15) H(5) 3.100 2_565
H(15) H(25) 3.423 2_455
H(16) C(8) 3.416 2_565
H(16) C(9) 3.474 2_565
H(16) H(4) 2.809 2_565
H(16) H(5) 2.872 2_565
H(16) H(20) 2.911 2_455
H(16) H(25) 3.591 2_455
H(17) C(5) 3.60(5) 2_565
H(17) C(7) 3.59(4) 2_565
H(17) C(24) 3.46(4) 2_565
H(17) H(3) 3.60(5) 2_565
H(17) H(14) 3.228 2_565
H(17) H(35) 3.439 2_565
H(17) H(36) 2.752 2_565
H(18) C(6) 3.57(5) 2_565
H(18) C(7) 3.53(5) 2_565
H(18) C(21) 3.36(3) 1_444
H(18) C(24) 3.22(4) 2_565
H(18) H(3) 3.17(6) 2_565
H(18) H(9) 3.409 2_565
H(18) H(10) 3.192 2_565
H(18) H(14) 3.525 2_565
H(18) H(26) 3.32(6) 1_444
H(18) H(27) 2.93(5) 1_444
H(18) H(28) 3.39(6) 1_444
H(18) H(37) 3.133 2_565
H(18) H(35) 3.338 2_565
H(18) H(36) 2.691 2_565
H(19) O(2) 3.00(8) 2_555
H(19) C(10) 3.42(8) 2_665
H(19) C(24) 2.99(7) 2_565
H(19) H(5) 3.50(8) 2_665
H(19) H(6) 3.06(9) 2_665
H(19) H(9) 3.224 2_565
H(19) H(14) 2.848 2_565
H(19) H(37) 3.220 2_565
H(19) H(35) 2.625 2_565
H(19) H(36) 2.665 2_565
H(20) C(23) 3.04(4) 2_455
H(20) H(1) 3.18(5) 2_455
H(20) H(5) 3.02(7) 1_445
H(20) H(16) 2.911 2_455
H(20) H(20) 3.33(7) 2_455
H(20) H(22) 3.20(6) 2_455
H(20) H(34) 2.987 2_455
H(20) H(32) 3.411 2_455
H(20) H(33) 2.347 2_455
H(21) O(1) 3.47(3) 2_455
H(21) C(9) 3.44(5) 2_565
H(21) C(10) 3.20(5) 2_565
H(21) C(11) 3.36(6) 2_565
H(21) C(23) 3.54(4) 2_455
H(21) H(1) 3.21(5) 2_455
H(21) H(6) 3.39(7) 2_565
H(21) H(27) 3.36(7) 1_444
H(21) H(33) 2.610 2_455
H(22) C(8) 3.31(6) 2_565
H(22) C(9) 3.18(5) 2_565
H(22) C(10) 3.59(5) 2_565
H(22) H(5) 3.36(7) 2_565
H(22) H(20) 3.20(6) 2_455
H(23) O(2) 2.69(3) 2_555
H(23) N(2) 3.10(4) 2_555
H(23) C(2) 3.17(5) 2_555
H(23) C(3) 2.90(5) 2_555
H(23) C(4) 3.37(5) 2_555
H(23) C(22) 3.39(3) 1_544
H(23) H(1) 3.39(6) 2_555
H(23) H(6) 3.13(5) 2_665
H(23) H(8) 2.949 1_544
H(23) H(30) 2.820 1_544
H(23) H(29) 3.145 1_544
H(24) C(21) 3.41(4) 1_444
H(24) C(22) 3.19(4) 1_544
H(24) C(23) 3.44(3) 2_455
H(24) H(8) 3.120 1_544
H(24) H(11) 2.877 2_455
H(24) H(12) 2.921 1_544
H(24) H(26) 3.24(8) 1_444
H(24) H(27) 2.78(8) 1_444
H(24) H(31) 3.344 1_544
H(24) H(30) 2.432 1_544
H(24) H(29) 3.365 1_544
H(24) H(32) 3.155 2_455
H(24) H(33) 2.853 2_455
H(25) O(2) 3.51(3) 2_555
H(25) N(2) 3.42(4) 2_555
H(25) C(3) 3.09(5) 2_555
H(25) C(4) 2.87(5) 2_555
H(25) C(5) 3.47(5) 2_555
H(25) C(22) 3.60(4) 1_544
H(25) C(23) 2.96(3) 2_455
H(25) H(2) 2.83(6) 2_555
H(25) H(5) 3.38(5) 1_445
H(25) H(11) 2.926 2_455
H(25) H(12) 3.507 1_544
H(25) H(15) 3.423 2_455
H(25) H(16) 3.591 2_455
H(25) H(31) 3.568 1_544
H(25) H(30) 3.181 1_544
H(25) H(29) 3.470 1_544
H(25) H(34) 3.224 2_455
H(25) H(32) 2.583 2_455
H(25) H(33) 2.632 2_455
H(26) C(14) 3.37(8) 1_655
H(26) C(14) 3.32(5) 2_676
H(26) C(24) 3.59(7) 1_655
H(26) H(8) 3.386 1_655
H(26) H(8) 3.317 2_676
H(26) H(9) 2.562 1_655
H(26) H(9) 3.082 2_676
H(26) H(10) 3.005 2_676
H(26) H(18) 3.32(6) 1_666
H(26) H(24) 3.24(8) 1_666
H(26) H(26) 3.58(10) 2_776
H(26) H(30) 3.138 1_655
H(26) H(37) 3.187 1_655
H(26) H(37) 3.004 2_676
H(26) H(35) 3.110 1_655
H(27) H(7) 3.59(7) 2_676
H(27) H(9) 3.587 1_655
H(27) H(18) 2.93(5) 1_666
H(27) H(21) 3.36(7) 1_666
H(27) H(24) 2.78(8) 1_666
H(27) H(27) 3.44(9) 2_676
H(27) H(28) 3.47(8) 2_676
H(27) H(30) 3.393 1_655
H(28) O(1) 2.76(6) 1_665
H(28) C(14) 3.28(4) 2_676
H(28) H(3) 3.13(5) 2_676
H(28) H(7) 3.12(7) 2_676
H(28) H(8) 3.289 2_676
H(28) H(9) 3.442 2_676
H(28) H(10) 2.641 2_676
H(28) H(18) 3.39(6) 1_666
H(28) H(27) 3.47(8) 2_676
H(28) H(37) 3.079 2_676
H(31) C(6) 3.507 2_566
H(31) C(15) 2.958 2_466
H(31) H(3) 3.446 2_566
H(31) H(7) 2.957 2_566
H(31) H(11) 2.584 2_466
H(31) H(12) 2.604 2_466
H(31) H(13) 3.253 2_466
H(31) H(24) 3.344 1_566
H(31) H(25) 3.568 1_566
H(31) H(31) 2.842 2_466
H(31) H(32) 2.997 2_466
H(30) C(20) 2.970 1_566
H(30) H(11) 3.090 2_466
H(30) H(23) 2.820 1_566
H(30) H(24) 2.432 1_566
H(30) H(25) 3.181 1_566
H(30) H(26) 3.138 1_455
H(30) H(27) 3.393 1_455
H(29) O(1) 3.229 2_566
H(29) N(1) 3.093 2_566
H(29) C(1) 2.671 2_566
H(29) C(2) 3.315 2_566
H(29) C(5) 3.264 2_566
H(29) C(6) 2.628 2_566
H(29) C(20) 3.520 1_566
H(29) H(3) 2.758 2_566
H(29) H(7) 3.400 2_566
H(29) H(23) 3.145 1_566
H(29) H(24) 3.365 1_566
H(29) H(25) 3.470 1_566
H(34) C(8) 3.516 2_565
H(34) C(9) 3.485 2_565
H(34) H(4) 2.873 2_565
H(34) H(5) 2.759 2_565
H(34) H(20) 2.987 2_455
H(34) H(25) 3.224 2_455
H(32) C(7) 3.361 1_455
H(32) C(12) 3.421 1_455
H(32) C(15) 3.531 2_466
H(32) C(20) 3.329 2_455
H(32) H(7) 3.442 1_455
H(32) H(12) 3.098 2_466
H(32) H(13) 3.265 2_466
H(32) H(20) 3.411 2_455
H(32) H(24) 3.155 2_455
H(32) H(25) 2.583 2_455
H(32) H(31) 2.997 2_466
H(33) C(19) 2.985 2_455
H(33) C(20) 3.142 2_455
H(33) H(20) 2.347 2_455
H(33) H(21) 2.610 2_455
H(33) H(24) 2.853 2_455
H(33) H(25) 2.632 2_455
H(37) C(18) 3.486 2_565
H(37) C(21) 3.515 2_676
H(37) H(18) 3.133 2_565
H(37) H(19) 3.220 2_565
H(37) H(26) 3.187 1_455
H(37) H(26) 3.004 2_676
H(37) H(28) 3.079 2_676
H(35) C(9) 3.375 1_455
H(35) C(10) 2.991 1_455
H(35) C(11) 3.162 1_455
H(35) C(18) 3.277 2_565
H(35) H(4) 3.286 2_565
H(35) H(6) 3.197 1_455
H(35) H(17) 3.439 2_565
H(35) H(18) 3.338 2_565
H(35) H(19) 2.625 2_565
H(35) H(26) 3.110 1_455
H(36) C(18) 2.846 2_565
H(36) H(4) 3.443 2_565
H(36) H(17) 2.752 2_565
H(36) H(18) 2.691 2_565
H(36) H(19) 2.665 2_565

loop_
_geom_torsion_atom_site_label_1
_geom_torsion_atom_site_label_2
_geom_torsion_atom_site_label_3
_geom_torsion_atom_site_label_4
_geom_torsion
O(1) N(1) C(1) C(2) 43.2(4)
O(1) N(1) C(1) C(6) -136.8(3)
O(1) N(1) C(13) C(14) 128.8(5)
O(1) N(1) C(13) C(15) 12.4(4)
O(1) N(1) C(13) C(16) -111.8(5)
O(1) N(1) C(13) C(22) 55.5(6)
O(1) N(1) C(13) C(23) -64.5(9)
O(1) N(1) C(13) C(24) 178.0(8)
C(1) N(1) C(13) C(14) -75.3(5)
C(1) N(1) C(13) C(15) 168.2(3)
C(1) N(1) C(13) C(16) 44.0(5)
C(1) N(1) C(13) C(22) -148.7(6)
C(1) N(1) C(13) C(23) 91.3(9)
C(1) N(1) C(13) C(24) -26.2(8)
C(13) N(1) C(1) C(2) -112.8(3)
C(13) N(1) C(1) C(6) 67.2(4)
O(2) N(2) C(3) C(2) -47.2(4)
O(2) N(2) C(3) C(4) 131.8(3)
O(2) N(2) C(17) C(18) -169.0(3)
O(2) N(2) C(17) C(19) 69.7(4)
O(2) N(2) C(17) C(20) -49.3(3)
C(3) N(2) C(17) C(18) 45.5(4)
C(3) N(2) C(17) C(19) -75.8(3)
C(3) N(2) C(17) C(20) 165.2(2)
C(17) N(2) C(3) C(2) 98.4(3)
C(17) N(2) C(3) C(4) -82.7(4)
N(1) C(1) C(2) C(3) 178.0(3)
N(1) C(1) C(6) C(5) -179.3(3)
C(2) C(1) C(6) C(5) 0.7(5)
C(6) C(1) C(2) C(3) -2.0(5)
C(1) C(2) C(3) N(2) -179.1(3)
C(1) C(2) C(3) C(4) 1.9(5)
N(2) C(3) C(4) C(5) -179.4(3)
C(2) C(3) C(4) C(5) -0.5(5)
C(3) C(4) C(5) C(6) -0.8(5)
C(3) C(4) C(5) C(7) 178.5(3)
C(4) C(5) C(6) C(1) 0.7(5)
C(4) C(5) C(7) C(8) 29.3(5)
C(4) C(5) C(7) C(12) -151.1(3)
C(6) C(5) C(7) C(8) -151.4(3)
C(6) C(5) C(7) C(12) 28.2(5)
C(7) C(5) C(6) C(1) -178.6(3)
C(5) C(7) C(8) C(9) 179.5(4)
C(5) C(7) C(12) C(11) -179.3(3)
C(8) C(7) C(12) C(11) 0.3(6)
C(12) C(7) C(8) C(9) -0.1(4)
C(7) C(8) C(9) C(10) -0.5(7)
C(8) C(9) C(10) C(11) 0.9(7)
C(9) C(10) C(11) C(12) -0.7(6)
C(9) C(10) C(11) C(21) 179.4(4)
C(10) C(11) C(12) C(7) 0.1(5)
C(21) C(11) C(12) C(7) -180.0(4)
